data_2230545
loop_
_publ_author_name
'Singh, Manavendra K.'
'Agarwal, Alka'
'Mahawar, Charu'
'Awasthi, Satish K.'

_publ_section_title
;
 <i>tert</i>-Butyl
 <i>N</i>-{2-[bis(prop-2-yn-1-yl)amino]phenyl}carbamate
;
_journal_coeditor_code ZJ2008
_journal_issue 6
_journal_name_full 'Acta Crystallographica Section E'
_journal_page_first o1382
_journal_paper_doi 10.1107/S1600536811016862
_journal_volume 67
_journal_year 2011
_chemical_formula_iupac 'C17 H20 N2 O2'
_chemical_formula_moiety 'C17 H20 N2 O2'
_chemical_formula_sum 'C17 H20 N2 O2'
_chemical_formula_weight 284.35
_chemical_name_systematic
;
<i>tert</i>-Butyl <i>N</i>-{2-[bis(prop-2-yn-1-yl)amino]phenyl}carbamate
;
_space_group_IT_number 15
_symmetry_cell_setting monoclinic
_symmetry_space_group_name_Hall '-C 2yc'
_symmetry_space_group_name_H-M 'C 1 2/c 1'
_atom_sites_solution_hydrogens geom
_atom_sites_solution_primary direct
_atom_sites_solution_secondary difmap
_audit_creation_method SHELXL-97
_cell_angle_alpha 90.00
_cell_angle_beta 99.513(5)
_cell_angle_gamma 90.00
_cell_formula_units_Z 8
_cell_length_a 19.1936(12)
_cell_length_b 8.7181(4)
_cell_length_c 19.7619(9)
_cell_measurement_reflns_used 4389
_cell_measurement_temperature 293(2)
_cell_measurement_theta_max 29.0430
_cell_measurement_theta_min 3.2323
_cell_volume 3261.3(3)
_computing_cell_refinement 'CrysAlis PRO (Oxford Diffraction, 2009)'
_computing_data_collection 'CrysAlis PRO (Oxford Diffraction, 2009)'
_computing_data_reduction 'CrysAlis PRO (Oxford Diffraction, 2009)'
_computing_molecular_graphics 'Mercury (Macrae <i>et al.</i>, 2006)'
_computing_publication_material 'publCIF (Westrip, 2010)'
_computing_structure_refinement 'SHELXL97 (Sheldrick, 2008)'
_computing_structure_solution 'SHELXS97 (Sheldrick, 2008)'
_diffrn_ambient_temperature 293(2)
_diffrn_measured_fraction_theta_full 1.00
_diffrn_measured_fraction_theta_max 1.00
_diffrn_measurement_device_type 'Oxford Diffraction Xcalibur Eos'
_diffrn_measurement_method '\w scans'
_diffrn_radiation_monochromator graphite
_diffrn_radiation_source 'fine-focus sealed tube'
_diffrn_radiation_type MoK\a
_diffrn_radiation_wavelength 0.71073
_diffrn_reflns_av_R_equivalents 0.0194
_diffrn_reflns_av_sigmaI/netI 0.0427
_diffrn_reflns_limit_h_max 7
_diffrn_reflns_limit_h_min -24
_diffrn_reflns_limit_k_max 10
_diffrn_reflns_limit_k_min -10
_diffrn_reflns_limit_l_max 26
_diffrn_reflns_limit_l_min -23
_diffrn_reflns_number 6969
_diffrn_reflns_theta_full 29.11
_diffrn_reflns_theta_max 29.11
_diffrn_reflns_theta_min 3.24
_diffrn_standards_decay_% 0
_diffrn_standards_interval_count 0
_diffrn_standards_interval_time 0
_diffrn_standards_number 0
_exptl_absorpt_coefficient_mu 0.077
_exptl_absorpt_correction_T_max 1.00000
_exptl_absorpt_correction_T_min 0.95328
_exptl_absorpt_correction_type multi-scan
_exptl_absorpt_process_details '(CrysAlis PRO; Oxford Diffraction, 2009)'
_exptl_crystal_colour colourless
_exptl_crystal_density_diffrn 1.158
_exptl_crystal_density_method 'not measured'
_exptl_crystal_description Block
_exptl_crystal_F_000 1216.0
_exptl_crystal_size_max 0.40
_exptl_crystal_size_mid 0.39
_exptl_crystal_size_min 0.38
_refine_diff_density_max 0.186
_refine_diff_density_min -0.191
_refine_ls_extinction_method none
_refine_ls_goodness_of_fit_ref 0.960
_refine_ls_hydrogen_treatment mixed
_refine_ls_matrix_type full
_refine_ls_number_parameters 194
_refine_ls_number_reflns 4389
_refine_ls_number_restraints 0
_refine_ls_restrained_S_all 0.960
_refine_ls_R_factor_all 0.0905
_refine_ls_R_factor_gt 0.0535
_refine_ls_shift/su_max 0.05
_refine_ls_shift/su_mean 0.019
_refine_ls_structure_factor_coef Fsqd
_refine_ls_weighting_details 'calc w=1/[\s^2^(Fo^2^)+(0.0754P)^2^+1.3250P] where P=(Fo^2^+2Fc^2^)/3'
_refine_ls_weighting_scheme calc
_refine_ls_wR_factor_gt 0.1267
_refine_ls_wR_factor_ref 0.1564
_reflns_number_gt 2427
_reflns_number_total 4389
_reflns_threshold_expression I>2\s(I)
_cod_data_source_file zj2008.cif
_cod_data_source_block I
_cod_original_sg_symbol_H-M 'C 2/c'
_cod_database_code 2230545
_cod_database_fobs_code 2230545

loop_
_symmetry_equiv_pos_as_xyz
'x, y, z'
'-x, y, -z+1/2'
'x+1/2, y+1/2, z'
'-x+1/2, y+1/2, -z+1/2'
'-x, -y, -z'
'x, -y, z-1/2'
'-x+1/2, -y+1/2, -z'
'x+1/2, -y+1/2, z-1/2'

loop_
_atom_site_type_symbol
_atom_site_label
_atom_site_fract_x
_atom_site_fract_y
_atom_site_fract_z
_atom_site_U_iso_or_equiv
_atom_site_adp_type
_atom_site_calc_flag
_atom_site_refinement_flags
_atom_site_occupancy
_atom_site_symmetry_multiplicity
_atom_site_disorder_assembly
_atom_site_disorder_group
H HN1 0.1292(11) 0.706(2) 0.4601(9) 0.038(5) Uiso d . 1 1 . .
N N1 0.13858(9) 0.78587(19) 0.47962(8) 0.0397(4) Uani d . 1 1 . .
O O2 0.05794(7) 0.71231(15) 0.53892(6) 0.0505(4) Uani d . 1 1 . .
N N2 0.17096(8) 0.68525(17) 0.35922(7) 0.0399(4) Uani d . 1 1 . .
C C1 0.18983(9) 0.8707(2) 0.45262(8) 0.0362(4) Uani d . 1 1 . .
O O1 0.11848(8) 0.93110(16) 0.57014(6) 0.0548(4) Uani d . 1 1 . .
C C13 0.10630(10) 0.8202(2) 0.53354(8) 0.0380(4) Uani d . 1 1 . .
C C6 0.20658(10) 0.8197(2) 0.38966(8) 0.0383(4) Uani d . 1 1 . .
C C2 0.22421(11) 0.9975(2) 0.48421(10) 0.0454(5) Uani d . 1 1 . .
H H2 0.2130 1.0324 0.5256 0.055 Uiso calc R 1 1 . .
C C11 0.19018(12) 0.4288(3) 0.31791(9) 0.0510(5) Uani d . 1 1 . .
C C5 0.25792(11) 0.8980(2) 0.36113(10) 0.0507(5) Uani d . 1 1 . .
H H5 0.2691 0.8655 0.3194 0.061 Uiso calc R 1 1 . .
C C10 0.21577(11) 0.5866(2) 0.32379(9) 0.0476(5) Uani d . 1 1 . .
H H10A 0.2168 0.6274 0.2783 0.057 Uiso calc R 1 1 . .
H H10B 0.2637 0.5879 0.3489 0.057 Uiso calc R 1 1 . .
C C8 0.10589(12) 0.7963(3) 0.25187(10) 0.0586(6) Uani d . 1 1 . .
C C3 0.27519(12) 1.0729(2) 0.45480(11) 0.0544(5) Uani d . 1 1 . .
H H3 0.2980 1.1581 0.4765 0.065 Uiso calc R 1 1 . .
C C7 0.10173(11) 0.7167(2) 0.31671(9) 0.0491(5) Uani d . 1 1 . .
H H7A 0.0771 0.6202 0.3064 0.059 Uiso calc R 1 1 . .
H H7B 0.0739 0.7786 0.3431 0.059 Uiso calc R 1 1 . .
C C14 0.00843(11) 0.7249(2) 0.58831(9) 0.0484(5) Uani d . 1 1 . .
C C4 0.29225(12) 1.0225(2) 0.39370(12) 0.0576(6) Uani d . 1 1 . .
H H4 0.3270 1.0727 0.3744 0.069 Uiso calc R 1 1 . .
C C12 0.17318(14) 0.2999(3) 0.31334(12) 0.0681(7) Uani d . 1 1 . .
H H12 0.1597 0.1974 0.3097 0.082 Uiso calc R 1 1 . .
C C15 -0.03735(16) 0.5849(3) 0.57144(14) 0.0852(9) Uani d . 1 1 . .
H H15A -0.0629 0.5935 0.5255 0.128 Uiso calc R 1 1 . .
H H15B -0.0701 0.5772 0.6031 0.128 Uiso calc R 1 1 . .
H H15C -0.0081 0.4949 0.5750 0.128 Uiso calc R 1 1 . .
C C9 0.11141(16) 0.8551(4) 0.20009(13) 0.0838(8) Uani d . 1 1 . .
H H9 0.1158 0.9020 0.1587 0.101 Uiso calc R 1 1 . .
C C16 0.04878(15) 0.7145(4) 0.66033(11) 0.0833(9) Uani d . 1 1 . .
H H16A 0.0750 0.6203 0.6656 0.125 Uiso calc R 1 1 . .
H H16B 0.0163 0.7169 0.6924 0.125 Uiso calc R 1 1 . .
H H16C 0.0808 0.7996 0.6689 0.125 Uiso calc R 1 1 . .
C C17 -0.03353(15) 0.8709(3) 0.57635(15) 0.0854(9) Uani d . 1 1 . .
H H17A -0.0585 0.8727 0.5300 0.128 Uiso calc R 1 1 . .
H H17B -0.0021 0.9572 0.5837 0.128 Uiso calc R 1 1 . .
H H17C -0.0668 0.8759 0.6076 0.128 Uiso calc R 1 1 . .

loop_
_atom_site_aniso_label
_atom_site_aniso_U_11
_atom_site_aniso_U_22
_atom_site_aniso_U_33
_atom_site_aniso_U_12
_atom_site_aniso_U_13
_atom_site_aniso_U_23
N1 0.0456(10) 0.0393(9) 0.0381(8) -0.0030(7) 0.0187(7) -0.0042(7)
O2 0.0517(9) 0.0599(8) 0.0465(7) -0.0109(7) 0.0271(6) -0.0086(6)
N2 0.0396(9) 0.0496(9) 0.0328(7) 0.0035(7) 0.0129(6) 0.0014(6)
C1 0.0340(10) 0.0386(9) 0.0379(9) 0.0065(8) 0.0118(7) 0.0075(7)
O1 0.0565(9) 0.0634(9) 0.0486(7) -0.0082(7) 0.0212(6) -0.0186(7)
C13 0.0358(10) 0.0462(10) 0.0332(8) 0.0030(8) 0.0094(7) 0.0006(7)
C6 0.0362(10) 0.0424(10) 0.0386(9) 0.0062(8) 0.0126(7) 0.0083(7)
C2 0.0431(11) 0.0422(10) 0.0530(11) 0.0036(9) 0.0133(8) -0.0008(8)
C11 0.0530(13) 0.0616(14) 0.0412(10) 0.0101(11) 0.0160(9) -0.0043(9)
C5 0.0506(13) 0.0553(12) 0.0518(11) 0.0017(10) 0.0250(9) 0.0092(9)
C10 0.0457(12) 0.0610(13) 0.0391(9) 0.0088(10) 0.0155(8) -0.0007(8)
C8 0.0522(14) 0.0731(15) 0.0499(12) 0.0075(12) 0.0066(9) 0.0173(10)
C3 0.0455(13) 0.0434(11) 0.0756(14) -0.0007(10) 0.0141(10) 0.0011(10)
C7 0.0418(12) 0.0638(13) 0.0432(10) 0.0022(10) 0.0113(8) 0.0076(9)
C14 0.0456(12) 0.0621(12) 0.0435(10) 0.0018(10) 0.0247(8) 0.0024(9)
C4 0.0466(13) 0.0529(12) 0.0794(14) -0.0020(10) 0.0287(11) 0.0122(11)
C12 0.0762(18) 0.0616(15) 0.0727(15) 0.0037(13) 0.0307(13) -0.0087(11)
C15 0.081(2) 0.095(2) 0.0936(18) -0.0271(16) 0.0533(15) -0.0110(15)
C9 0.081(2) 0.108(2) 0.0634(15) 0.0147(17) 0.0150(13) 0.0378(15)
C16 0.086(2) 0.121(2) 0.0472(13) 0.0107(18) 0.0253(12) 0.0175(13)
C17 0.0630(17) 0.093(2) 0.110(2) 0.0268(15) 0.0427(15) 0.0300(16)

loop_
_atom_type_symbol
_atom_type_description
_atom_type_scat_dispersion_real
_atom_type_scat_dispersion_imag
_atom_type_scat_source
C C 0.0033 0.0016 'International Tables Vol C Tables 4.2.6.8 and 6.1.1.4'
H H 0.0000 0.0000 'International Tables Vol C Tables 4.2.6.8 and 6.1.1.4'
O O 0.0106 0.0060 'International Tables Vol C Tables 4.2.6.8 and 6.1.1.4'
S S 0.1246 0.1234 'International Tables Vol C Tables 4.2.6.8 and 6.1.1.4'
N N 0.0061 0.0033 'International Tables Vol C Tables 4.2.6.8 and 6.1.1.4'

loop_
_geom_angle_atom_site_label_1
_geom_angle_atom_site_label_2
_geom_angle_atom_site_label_3
_geom_angle_site_symmetry_1
_geom_angle_site_symmetry_3
_geom_angle
_geom_angle_publ_flag
C13 N1 C1 . . 128.60(16) ?
C13 N1 HN1 . . 118.4(14) ?
C1 N1 HN1 . . 113.0(14) ?
C13 O2 C14 . . 122.13(14) ?
C6 N2 C7 . . 114.07(15) ?
C6 N2 C10 . . 113.60(15) ?
C7 N2 C10 . . 112.31(14) ?
C2 C1 C6 . . 119.35(16) ?
C2 C1 N1 . . 124.15(16) ?
C6 C1 N1 . . 116.50(16) ?
O1 C13 O2 . . 125.71(16) ?
O1 C13 N1 . . 125.54(17) ?
O2 C13 N1 . . 108.74(15) ?
C5 C6 C1 . . 118.91(18) ?
C5 C6 N2 . . 123.34(16) ?
C1 C6 N2 . . 117.72(15) ?
C3 C2 C1 . . 120.53(18) ?
C3 C2 H2 . . 119.7 ?
C1 C2 H2 . . 119.7 ?
C12 C11 C10 . . 176.5(2) ?
C4 C5 C6 . . 120.96(19) ?
C4 C5 H5 . . 119.5 ?
C6 C5 H5 . . 119.5 ?
C11 C10 N2 . . 111.90(16) ?
C11 C10 H10A . . 109.2 ?
N2 C10 H10A . . 109.2 ?
C11 C10 H10B . . 109.2 ?
N2 C10 H10B . . 109.2 ?
H10A C10 H10B . . 107.9 ?
C9 C8 C7 . . 177.1(3) ?
C4 C3 C2 . . 120.3(2) ?
C4 C3 H3 . . 119.8 ?
C2 C3 H3 . . 119.8 ?
C8 C7 N2 . . 114.21(17) ?
C8 C7 H7A . . 108.7 ?
N2 C7 H7A . . 108.7 ?
C8 C7 H7B . . 108.7 ?
N2 C7 H7B . . 108.7 ?
H7A C7 H7B . . 107.6 ?
O2 C14 C17 . . 110.24(16) ?
O2 C14 C16 . . 109.50(18) ?
C17 C14 C16 . . 112.2(2) ?
O2 C14 C15 . . 102.07(16) ?
C17 C14 C15 . . 111.9(2) ?
C16 C14 C15 . . 110.5(2) ?
C5 C4 C3 . . 119.92(19) ?
C5 C4 H4 . . 120.0 ?
C3 C4 H4 . . 120.0 ?
C11 C12 H12 . . 180.0 ?
C14 C15 H15A . . 109.5 ?
C14 C15 H15B . . 109.5 ?
H15A C15 H15B . . 109.5 ?
C14 C15 H15C . . 109.5 ?
H15A C15 H15C . . 109.5 ?
H15B C15 H15C . . 109.5 ?
C8 C9 H9 . . 180.0 ?
C14 C16 H16A . . 109.5 ?
C14 C16 H16B . . 109.5 ?
H16A C16 H16B . . 109.5 ?
C14 C16 H16C . . 109.5 ?
H16A C16 H16C . . 109.5 ?
H16B C16 H16C . . 109.5 ?
C14 C17 H17A . . 109.5 ?
C14 C17 H17B . . 109.5 ?
H17A C17 H17B . . 109.5 ?
C14 C17 H17C . . 109.5 ?
H17A C17 H17C . . 109.5 ?
H17B C17 H17C . . 109.5 ?

loop_
_geom_bond_atom_site_label_1
_geom_bond_atom_site_label_2
_geom_bond_site_symmetry_2
_geom_bond_distance
_geom_bond_publ_flag
N1 C13 . 1.352(2) ?
N1 C1 . 1.404(2) ?
N1 HN1 . 0.801(19) ?
O2 C13 . 1.338(2) ?
O2 C14 . 1.475(2) ?
N2 C6 . 1.438(2) ?
N2 C7 . 1.476(2) ?
N2 C10 . 1.472(2) ?
C1 C2 . 1.382(3) ?
C1 C6 . 1.407(2) ?
O1 C13 . 1.207(2) ?
C6 C5 . 1.392(3) ?
C2 C3 . 1.384(3) ?
C2 H2 . 0.9300 ?
C11 C12 . 1.170(3) ?
C11 C10 . 1.459(3) ?
C5 C4 . 1.374(3) ?
C5 H5 . 0.9300 ?
C10 H10A . 0.9700 ?
C10 H10B . 0.9700 ?
C8 C9 . 1.164(3) ?
C8 C7 . 1.471(3) ?
C3 C4 . 1.374(3) ?
C3 H3 . 0.9300 ?
C7 H7A . 0.9700 ?
C7 H7B . 0.9700 ?
C14 C17 . 1.504(3) ?
C14 C16 . 1.507(3) ?
C14 C15 . 1.509(3) ?
C4 H4 . 0.9300 ?
C12 H12 . 0.9300 ?
C15 H15A . 0.9600 ?
C15 H15B . 0.9600 ?
C15 H15C . 0.9600 ?
C9 H9 . 0.9300 ?
C16 H16A . 0.9600 ?
C16 H16B . 0.9600 ?
C16 H16C . 0.9600 ?
C17 H17A . 0.9600 ?
C17 H17B . 0.9600 ?
C17 H17C . 0.9600 ?

loop_
_geom_hbond_atom_site_label_D
_geom_hbond_atom_site_label_H
_geom_hbond_atom_site_label_A
_geom_hbond_site_symmetry_A
_geom_hbond_distance_DH
_geom_hbond_distance_HA
_geom_hbond_distance_DA
_geom_hbond_angle_DHA
C10 H10B O1 7_566 0.970 2.55 3.512(2) 171
C9 H9 O1 6_575 0.930 2.28 3.194(3) 166
C2 H2 O1 . 0.930 2.32 2.911(3) 121
N1 HN1 N2 . 0.810(19) 2.28(2) 2.703(2) 114(2)

loop_
_geom_torsion_atom_site_label_1
_geom_torsion_atom_site_label_2
_geom_torsion_atom_site_label_3
_geom_torsion_atom_site_label_4
_geom_torsion_site_symmetry_1
_geom_torsion_site_symmetry_2
_geom_torsion_site_symmetry_3
_geom_torsion_site_symmetry_4
_geom_torsion
_geom_torsion_publ_flag
C13 N1 C1 C2 . . . . 10.1(3) ?
C13 N1 C1 C6 . . . . -170.50(17) ?
C14 O2 C13 O1 . . . . 5.5(3) ?
C14 O2 C13 N1 . . . . -173.54(16) ?
C1 N1 C13 O1 . . . . -2.8(3) ?
C1 N1 C13 O2 . . . . 176.26(16) ?
C2 C1 C6 C5 . . . . 0.5(3) ?
N1 C1 C6 C5 . . . . -178.92(16) ?
C2 C1 C6 N2 . . . . 178.52(16) ?
N1 C1 C6 N2 . . . . -0.9(2) ?
C7 N2 C6 C5 . . . . -96.4(2) ?
C10 N2 C6 C5 . . . . 34.0(2) ?
C7 N2 C6 C1 . . . . 85.68(18) ?
C10 N2 C6 C1 . . . . -143.86(16) ?
C6 C1 C2 C3 . . . . -0.7(3) ?
N1 C1 C2 C3 . . . . 178.67(18) ?
C1 C6 C5 C4 . . . . 0.4(3) ?
N2 C6 C5 C4 . . . . -177.51(18) ?
C12 C11 C10 N2 . . . . -149(4) ?
C6 N2 C10 C11 . . . . 157.11(15) ?
C7 N2 C10 C11 . . . . -71.6(2) ?
C1 C2 C3 C4 . . . . 0.0(3) ?
C9 C8 C7 N2 . . . . 46(6) ?
C6 N2 C7 C8 . . . . 70.5(2) ?
C10 N2 C7 C8 . . . . -60.6(2) ?
C13 O2 C14 C17 . . . . 57.2(3) ?
C13 O2 C14 C16 . . . . -66.8(2) ?
C13 O2 C14 C15 . . . . 176.18(18) ?
C6 C5 C4 C3 . . . . -1.1(3) ?
C2 C3 C4 C5 . . . . 0.9(3) ?

loop_
_cod_related_entry_id
_cod_related_entry_database
_cod_related_entry_code
1 ChemSpider 30656745
